data_7718143
loop_
_publ_author_name
'Roy, Indrajit'
'Mathur, Shobhit'
'Deb, Sourav'
'Rathnam, Sharan Shanmuga Vuppaladadium'
'Tuti, Nikhil'
'Shaji, Unnikrishnan Paruthiyezhath'
'L, Karthikeyan'
'Roy, Anindya'
'Maji, Somnath'

_publ_section_title
;
 Benzimidazole-based mononuclear polypyridyl Cu(II) complexes: DNA
 binding, cleavage, and <i>in vitro</i> antiproliferative studies.
;
_journal_issue 16
_journal_name_full 'Dalton transactions (Cambridge, England : 2003)'
_journal_page_first 6386
_journal_page_last 6401
_journal_paper_doi 10.1039/d4dt03379e
_journal_volume 54
_journal_year 2025
_chemical_formula_moiety '2(C31 H25 Cu N7), 4(Cl O4), [+ solvents]'
_chemical_formula_sum 'C64 H59 Cl4 Cu2 N15 O19'
_chemical_formula_weight 1611.14
_chemical_name_systematic Mebzimpy-Cu-phen
_space_group_crystal_system triclinic
_space_group_IT_number 2
_space_group_name_Hall '-P 1'
_space_group_name_H-M_alt 'P -1'
_atom_sites_solution_hydrogens geom
_atom_sites_solution_primary dual
_audit_creation_date 2024-12-02
_audit_creation_method
;
Olex2 1.5
(compiled 2024.02.16 svn.r378c4104 for OlexSys, GUI svn.r6928)
;
_audit_update_record
;
2024-12-04 deposited with the CCDC.	2025-02-24 downloaded from the CCDC.
;
_cell_angle_alpha 80.736(3)
_cell_angle_beta 84.755(3)
_cell_angle_gamma 82.120(3)
_cell_formula_units_Z 2
_cell_length_a 8.9566(9)
_cell_length_b 13.6649(12)
_cell_length_c 29.392(3)
_cell_measurement_reflns_used 9775
_cell_measurement_temperature 298(2)
_cell_measurement_theta_max 21.18
_cell_measurement_theta_min 2.36
_cell_volume 3508.0(6)
_computing_cell_refinement 'SAINT V8.40B (?, 2016)'
_computing_data_reduction 'SAINT V8.40B (?, 2016)'
_computing_molecular_graphics 'Olex2 1.5 (Dolomanov et al., 2009)'
_computing_publication_material 'Olex2 1.5 (Dolomanov et al., 2009)'
_computing_structure_refinement 'SHELXL 2018/3 (Sheldrick, 2015)'
_computing_structure_solution 'SHELXT 2018/2 (Sheldrick, 2018)'
_diffrn_ambient_temperature 298.00
_diffrn_measured_fraction_theta_full 1.000
_diffrn_measured_fraction_theta_max 1.000
_diffrn_measurement_device_type 'Bruker APEX-II CCD'
_diffrn_measurement_method '\f and \w scans'
_diffrn_radiation_type MoK\a
_diffrn_radiation_wavelength 0.71073
_diffrn_reflns_av_R_equivalents 0.1390
_diffrn_reflns_av_unetI/netI 0.0947
_diffrn_reflns_Laue_measured_fraction_full 1.000
_diffrn_reflns_Laue_measured_fraction_max 1.000
_diffrn_reflns_limit_h_max 11
_diffrn_reflns_limit_h_min -11
_diffrn_reflns_limit_k_max 17
_diffrn_reflns_limit_k_min -16
_diffrn_reflns_limit_l_max 37
_diffrn_reflns_limit_l_min -37
_diffrn_reflns_number 110906
_diffrn_reflns_point_group_measured_fraction_full 1.000
_diffrn_reflns_point_group_measured_fraction_max 1.000
_diffrn_reflns_theta_full 25.242
_diffrn_reflns_theta_max 27.103
_diffrn_reflns_theta_min 1.770
_diffrn_source_current 1.4
_diffrn_source_power 0.07
_diffrn_source_voltage 50.0
_diffrn_standards_number 0
_exptl_absorpt_coefficient_mu 0.841
_exptl_absorpt_correction_T_max 0.7455
_exptl_absorpt_correction_T_min 0.5702
_exptl_absorpt_correction_type refdelf
_exptl_absorpt_process_details
;
SADABS-2016/2 (Bruker,2016/2) was used for absorption correction.
wR2(int) was 0.1166 before and 0.0790 after correction.
The Ratio of minimum to maximum transmission is 0.7649.
The \l/2 correction factor is Not present.
;
_exptl_crystal_colour 'clear bluish green'
_exptl_crystal_colour_lustre clear
_exptl_crystal_colour_modifier bluish
_exptl_crystal_colour_primary green
_exptl_crystal_density_diffrn 1.525
_exptl_crystal_description plate
_exptl_crystal_F_000 1652
_exptl_crystal_recrystallization_method
'Using vapour diffusion methode, by dissolving the complex in a mixture of acetonitrile and methanol'
_exptl_crystal_size_max 0.06
_exptl_crystal_size_mid 0.06
_exptl_crystal_size_min 0.04
_refine_diff_density_max 0.707
_refine_diff_density_min -0.497
_refine_diff_density_rms 0.074
_refine_ls_extinction_method none
_refine_ls_goodness_of_fit_ref 1.032
_refine_ls_hydrogen_treatment constr
_refine_ls_matrix_type full
_refine_ls_number_parameters 887
_refine_ls_number_reflns 15497
_refine_ls_number_restraints 0
_refine_ls_restrained_S_all 1.032
_refine_ls_R_factor_all 0.1304
_refine_ls_R_factor_gt 0.0643
_refine_ls_shift/su_max 0.000
_refine_ls_shift/su_mean 0.000
_refine_ls_structure_factor_coef Fsqd
_refine_ls_weighting_details 'w=1/[\s^2^(Fo^2^)+(0.0824P)^2^+1.6283P] where P=(Fo^2^+2Fc^2^)/3'
_refine_ls_weighting_scheme calc
_refine_ls_wR_factor_gt 0.1565
_refine_ls_wR_factor_ref 0.1845
_reflns_Friedel_coverage 0.000
_reflns_number_gt 8519
_reflns_number_total 15497
_reflns_threshold_expression 'I > 2\s(I)'
_cod_data_source_file d4dt03379e2.cif
_cod_data_source_block mo_snm_ir_mebzimpycubpy_3_0m_a
_cod_depositor_comments 'Adding full bibliography for 7718143--7718145.cif.'
_cod_database_code 7718143
_shelx_shelxl_version_number 2018/3
_shelx_space_group_comment
;
The symmetry employed for this shelxl refinement is uniquely defined
by the following loop, which should always be used as a source of
symmetry information in preference to the above space-group names.
They are only intended as comments.
;
_shelx_estimated_absorpt_t_max 0.967
_shelx_estimated_absorpt_t_min 0.951
_olex2_refinement_description
;
1.a Aromatic/amide H refined with riding coordinates:
 C25(H25), C33(H33), C40(H40), C18(H18), C53(H53), C42(H42), C22(H22),
 C49(H49), C46(H46), C17(H17), C38(H38), C47(H47), C32(H32), C48(H48), C62(H62),
  C28(H28), C37(H37), C7(H7), C2(H2), C39(H39), C24(H24), C54(H54), C31(H31),
 C10(H10), C11(H11), C23(H23), C55(H55), C8(H8), C15(H15), C16(H16), C56(H56),
 C9(H9), C1(H1), C30(H30), C29(H29), C61(H61), C59(H59), C60(H60)
1.b Idealised Me refined as rotating group:
 C52(H52A,H52B,H52C), C51(H51A,H51B,H51C), C21(H21A,H21B,H21C), C20(H20A,H20B,
 H20C)
;
_smtbx_masks_special_details
;
A solvent mask was calculated and 104 electrons were 
found in a volume of 528\%A^3^ in 3 voids per unit cell. 
This is consistent with the presence of 
[+ solvents] per formula unit 
which account for 104 electrons 
per unit cell.
;
_smtbx_masks_void_probe_radius 1.2
_smtbx_masks_void_truncation_radius 1.2
_olex2_exptl_crystal_mounting_method 'onto a nylon loop'
_olex2_submission_original_sample_id SNM-IR-Mebzimpy-Cu-phen
_olex2_submission_special_instructions 'No special instructions were received'

loop_
_space_group_symop_operation_xyz
'x, y, z'
'-x, -y, -z'

loop_
_atom_site_label
_atom_site_type_symbol
_atom_site_fract_x
_atom_site_fract_y
_atom_site_fract_z
_atom_site_U_iso_or_equiv
_atom_site_adp_type
_atom_site_occupancy
_atom_site_site_symmetry_order
_atom_site_calc_flag
_atom_site_refinement_flags_posn
_atom_site_refinement_flags_adp
_atom_site_refinement_flags_occupancy
_atom_site_disorder_assembly
_atom_site_disorder_group
Cu1 Cu 0.66400(6) 0.52327(4) 0.15579(2) 0.04036(16) Uani 1 1 d . . . . .
Cu2 Cu -0.18106(6) 0.91953(4) 0.35390(2) 0.04156(16) Uani 1 1 d . . . . .
Cl4 Cl 0.19457(13) 1.04905(9) 0.32951(4) 0.0540(3) Uani 1 1 d . . . . .
Cl1 Cl 1.04652(18) 0.61640(13) 0.09375(5) 0.0788(4) Uani 1 1 d . . . . .
Cl3 Cl 0.13970(18) 0.46667(12) 0.39213(6) 0.0803(4) Uani 1 1 d . . . . .
Cl2 Cl 0.5158(2) 0.18358(12) 0.09626(5) 0.0832(4) Uani 1 1 d . . . . .
N12 N -0.0762(4) 0.8154(2) 0.40054(11) 0.0390(8) Uani 1 1 d . . . . .
N8 N -0.2946(4) 1.0221(3) 0.31020(11) 0.0428(8) Uani 1 1 d . . . . .
N4 N 0.6928(4) 0.5204(2) 0.22252(11) 0.0408(8) Uani 1 1 d . . . . .
N3 N 0.5721(4) 0.6665(3) 0.14017(11) 0.0451(9) Uani 1 1 d . . . . .
N5 N 0.4627(4) 0.4594(3) 0.18907(11) 0.0432(8) Uani 1 1 d . . . . .
N10 N -0.1025(4) 0.8751(3) 0.29317(11) 0.0414(8) Uani 1 1 d . . . . .
N13 N -0.4565(4) 1.1417(3) 0.40783(12) 0.0450(9) Uani 1 1 d . . . . .
N1 N 0.6664(4) 0.5348(3) 0.08828(11) 0.0418(8) Uani 1 1 d . . . . .
N9 N -0.2761(4) 1.0167(3) 0.39697(11) 0.0439(8) Uani 1 1 d . . . . .
N2 N 0.7861(4) 0.3937(2) 0.14595(11) 0.0418(8) Uani 1 1 d . . . . .
N14 N -0.1197(4) 0.8938(3) 0.21700(11) 0.0499(9) Uani 1 1 d . . . . .
N11 N -0.3475(4) 0.8115(3) 0.37139(13) 0.0520(10) Uani 1 1 d . . . . .
N6 N 0.4640(4) 0.7826(3) 0.08728(13) 0.0518(10) Uani 1 1 d . . . . .
N7 N 0.9061(4) 0.2982(3) 0.09616(13) 0.0528(10) Uani 1 1 d . . . . .
O15 O 0.2927(4) 1.0138(3) 0.36555(12) 0.0812(11) Uani 1 1 d . . . . .
O13 O 0.1943(5) 1.1547(3) 0.31714(15) 0.0916(13) Uani 1 1 d . . . . .
C44 C -0.3771(5) 1.0869(3) 0.37728(14) 0.0410(10) Uani 1 1 d . . . . .
C41 C -0.0014(5) 0.8021(3) 0.27593(14) 0.0435(10) Uani 1 1 d . . . . .
C34 C -0.2815(5) 1.0144(3) 0.26502(14) 0.0434(10) Uani 1 1 d . . . . .
C43 C -0.3861(5) 1.0965(3) 0.32687(14) 0.0419(10) Uani 1 1 d . . . . .
C26 C 0.4570(5) 0.4520(3) 0.23525(14) 0.0387(9) Uani 1 1 d . . . . .
C13 C 0.8126(5) 0.3822(3) 0.10179(14) 0.0464(11) Uani 1 1 d . . . . .
C3 C 0.5993(5) 0.6191(3) 0.06440(14) 0.0465(11) Uani 1 1 d . . . . .
C45 C -0.2885(5) 1.0258(3) 0.44360(14) 0.0434(10) Uani 1 1 d . . . . .
C27 C 0.5856(5) 0.4867(3) 0.25398(13) 0.0412(10) Uani 1 1 d . . . . .
C19 C 0.8624(5) 0.3108(3) 0.17114(15) 0.0435(10) Uani 1 1 d . . . . .
C25 C 0.3394(5) 0.4133(3) 0.26301(16) 0.0502(11) Uani 1 1 d . . . . .
H25 H 0.336122 0.409850 0.294938 0.060 Uiso 1 1 calc R U . . .
C6 C 0.5121(5) 0.7482(3) 0.16159(15) 0.0462(11) Uani 1 1 d . . . . .
C35 C -0.1704(5) 0.9293(3) 0.25740(14) 0.0455(10) Uani 1 1 d . . . . .
C4 C 0.5405(5) 0.6904(3) 0.09600(14) 0.0458(11) Uani 1 1 d . . . . .
C57 C -0.1546(5) 0.7404(3) 0.42211(14) 0.0455(11) Uani 1 1 d . . . . .
C50 C -0.4029(5) 1.1042(3) 0.45043(15) 0.0467(11) Uani 1 1 d . . . . .
C5 C 0.4451(5) 0.8217(3) 0.12860(17) 0.0538(12) Uani 1 1 d . . . . .
C12 C 0.7431(5) 0.4615(3) 0.06753(14) 0.0455(11) Uani 1 1 d . . . . .
C33 C -0.3649(5) 1.0832(3) 0.23432(15) 0.0521(12) Uani 1 1 d . . . . .
H33 H -0.357855 1.077664 0.203051 0.063 Uiso 1 1 calc R U . . .
C40 C 0.0965(5) 0.7255(3) 0.29812(17) 0.0515(11) Uani 1 1 d . . . . .
H40 H 0.103116 0.716541 0.329949 0.062 Uiso 1 1 calc R U . . .
C36 C -0.0098(5) 0.8129(3) 0.22817(15) 0.0478(11) Uani 1 1 d . . . . .
C18 C 0.8716(5) 0.2834(3) 0.21849(15) 0.0493(11) Uani 1 1 d . . . . .
H18 H 0.820708 0.323270 0.239229 0.059 Uiso 1 1 calc R U . . .
C53 C 0.0590(5) 0.8214(3) 0.41547(15) 0.0476(11) Uani 1 1 d . . . . .
H53 H 0.113888 0.872127 0.400968 0.057 Uiso 1 1 calc R U . . .
C14 C 0.9397(5) 0.2500(3) 0.14042(16) 0.0496(11) Uani 1 1 d . . . . .
C58 C -0.3000(5) 0.7350(4) 0.40279(16) 0.0505(11) Uani 1 1 d . . . . .
C42 C -0.4679(5) 1.1684(3) 0.29711(16) 0.0518(11) Uani 1 1 d . . . . .
H42 H -0.528464 1.221730 0.308068 0.062 Uiso 1 1 calc R U . . .
C22 C 0.3519(5) 0.4266(4) 0.16999(17) 0.0570(12) Uani 1 1 d . . . . .
H22 H 0.354614 0.432372 0.137975 0.068 Uiso 1 1 calc R U . . .
C49 C -0.4433(6) 1.1314(4) 0.49403(17) 0.0577(13) Uani 1 1 d . . . . .
H49 H -0.518459 1.183738 0.498525 0.069 Uiso 1 1 calc R U . . .
C46 C -0.2102(5) 0.9736(4) 0.48028(15) 0.0539(12) Uani 1 1 d . . . . .
H46 H -0.133175 0.922146 0.476099 0.065 Uiso 1 1 calc R U . . .
C17 C 0.9583(6) 0.1955(4) 0.23358(18) 0.0634(14) Uani 1 1 d . . . . .
H17 H 0.965602 0.174836 0.265114 0.076 Uiso 1 1 calc R U . . .
C38 C 0.1738(6) 0.6760(4) 0.22337(19) 0.0655(14) Uani 1 1 d . . . . .
H38 H 0.235769 0.632455 0.206446 0.079 Uiso 1 1 calc R U . . .
C47 C -0.2509(6) 1.0009(4) 0.52313(16) 0.0586(13) Uani 1 1 d . . . . .
H47 H -0.199620 0.967529 0.548356 0.070 Uiso 1 1 calc R U . . .
C32 C -0.4578(5) 1.1594(4) 0.25094(17) 0.0585(13) Uani 1 1 d . . . . .
H32 H -0.515114 1.205913 0.230733 0.070 Uiso 1 1 calc R U . . .
C48 C -0.3670(6) 1.0773(4) 0.52975(16) 0.0594(13) Uani 1 1 d . . . . .
H48 H -0.393372 1.091817 0.559497 0.071 Uiso 1 1 calc R U . . .
C62 C -0.4764(6) 0.8102(5) 0.35203(19) 0.0696(15) Uani 1 1 d . . . . .
H62 H -0.510786 0.864488 0.330567 0.083 Uiso 1 1 calc R U . . .
C28 C 0.5992(6) 0.4845(4) 0.30062(15) 0.0622(14) Uani 1 1 d . . . . .
H28 H 0.522982 0.463875 0.322246 0.075 Uiso 1 1 calc R U . . .
C37 C 0.0764(6) 0.7504(4) 0.20044(17) 0.0576(13) Uani 1 1 d . . . . .
H37 H 0.069048 0.758088 0.168672 0.069 Uiso 1 1 calc R U . . .
C7 C 0.5127(6) 0.7648(4) 0.20700(17) 0.0597(13) Uani 1 1 d . . . . .
H7 H 0.557398 0.716729 0.229486 0.072 Uiso 1 1 calc R U . . .
C52 C -0.1680(7) 0.9299(4) 0.17041(15) 0.0733(16) Uani 1 1 d . . . . .
H52A H -0.275200 0.929950 0.170486 0.110 Uiso 1 1 calc R U . . .
H52B H -0.117248 0.886751 0.149543 0.110 Uiso 1 1 calc R U . . .
H52C H -0.143158 0.996519 0.160615 0.110 Uiso 1 1 calc R U . . .
C2 C 0.6026(6) 0.6304(4) 0.01706(15) 0.0636(14) Uani 1 1 d . . . . .
H2 H 0.555382 0.687889 0.000180 0.076 Uiso 1 1 calc R U . . .
O16 O 0.2452(6) 1.0023(4) 0.29149(14) 0.1286(19) Uani 1 1 d . . . . .
C39 C 0.1828(5) 0.6637(4) 0.27112(18) 0.0606(13) Uani 1 1 d . . . . .
H39 H 0.249792 0.611742 0.285002 0.073 Uiso 1 1 calc R U . . .
C24 C 0.2275(5) 0.3799(4) 0.24274(19) 0.0626(13) Uani 1 1 d . . . . .
H24 H 0.147473 0.354002 0.260984 0.075 Uiso 1 1 calc R U . . .
C54 C 0.1192(6) 0.7551(4) 0.45144(18) 0.0655(14) Uani 1 1 d . . . . .
H54 H 0.214132 0.760301 0.460570 0.079 Uiso 1 1 calc R U . . .
C31 C 0.8166(5) 0.5497(4) 0.23648(16) 0.0566(12) Uani 1 1 d . . . . .
H31 H 0.889544 0.573558 0.214480 0.068 Uiso 1 1 calc R U . . .
C10 C 0.3787(6) 0.9136(4) 0.1390(2) 0.0703(15) Uani 1 1 d . . . . .
H10 H 0.335137 0.962619 0.116635 0.084 Uiso 1 1 calc R U . . .
C11 C 0.7508(6) 0.4685(4) 0.01969(15) 0.0642(14) Uani 1 1 d . . . . .
H11 H 0.802809 0.417773 0.004654 0.077 Uiso 1 1 calc R U . . .
C23 C 0.2338(6) 0.3846(4) 0.1963(2) 0.0664(14) Uani 1 1 d . . . . .
H23 H 0.160469 0.360232 0.182275 0.080 Uiso 1 1 calc R U . . .
C55 C 0.0385(7) 0.6819(4) 0.47354(18) 0.0711(15) Uani 1 1 d . . . . .
H55 H 0.076307 0.637547 0.498468 0.085 Uiso 1 1 calc R U . . .
C8 C 0.4435(6) 0.8562(4) 0.21698(19) 0.0702(15) Uani 1 1 d . . . . .
H8 H 0.439584 0.869000 0.247223 0.084 Uiso 1 1 calc R U . . .
C51 C -0.5805(6) 1.2225(4) 0.39985(18) 0.0650(14) Uani 1 1 d . . . . .
H51A H -0.541416 1.281179 0.383342 0.097 Uiso 1 1 calc R U . . .
H51B H -0.628870 1.236729 0.428976 0.097 Uiso 1 1 calc R U . . .
H51C H -0.652500 1.202627 0.381982 0.097 Uiso 1 1 calc R U . . .
C15 C 1.0300(6) 0.1627(4) 0.1554(2) 0.0706(15) Uani 1 1 d . . . . .
H15 H 1.084088 0.123566 0.134882 0.085 Uiso 1 1 calc R U . . .
C16 C 1.0357(6) 0.1368(4) 0.2022(2) 0.0738(16) Uani 1 1 d . . . . .
H16 H 1.093582 0.077596 0.213541 0.089 Uiso 1 1 calc R U . . .
C56 C -0.0995(6) 0.6743(4) 0.45855(17) 0.0638(14) Uani 1 1 d . . . . .
H56 H -0.155497 0.624181 0.473161 0.077 Uiso 1 1 calc R U . . .
C21 C 0.3974(7) 0.8320(4) 0.04423(18) 0.0839(19) Uani 1 1 d . . . . .
H21A H 0.476308 0.851578 0.021613 0.126 Uiso 1 1 calc R U . . .
H21B H 0.329892 0.890182 0.050242 0.126 Uiso 1 1 calc R U . . .
H21C H 0.342456 0.786665 0.032756 0.126 Uiso 1 1 calc R U . . .
C9 C 0.3802(6) 0.9290(4) 0.1841(2) 0.0758(16) Uani 1 1 d . . . . .
H9 H 0.337414 0.990038 0.192416 0.091 Uiso 1 1 calc R U . . .
C1 C 0.6778(7) 0.5542(4) -0.00461(16) 0.0719(16) Uani 1 1 d . . . . .
H1 H 0.679658 0.560380 -0.036628 0.086 Uiso 1 1 calc R U . . .
O5 O 0.5505(8) 0.2763(4) 0.0770(2) 0.167(3) Uani 1 1 d . . . . .
C30 C 0.8371(6) 0.5450(4) 0.28258(18) 0.0734(16) Uani 1 1 d . . . . .
H30 H 0.924631 0.563017 0.291916 0.088 Uiso 1 1 calc R U . . .
C29 C 0.7258(7) 0.5131(5) 0.31455(18) 0.0802(17) Uani 1 1 d . . . . .
H29 H 0.736607 0.511027 0.345871 0.096 Uiso 1 1 calc R U . . .
O2 O 1.1824(7) 0.6429(5) 0.0984(2) 0.171(3) Uani 1 1 d . . . . .
O6 O 0.4227(9) 0.1501(5) 0.0696(2) 0.194(3) Uani 1 1 d . . . . .
C20 C 0.9639(8) 0.2586(5) 0.05389(18) 0.095(2) Uani 1 1 d . . . . .
H20A H 0.880951 0.246968 0.037822 0.143 Uiso 1 1 calc R U . . .
H20B H 1.028075 0.196875 0.061532 0.143 Uiso 1 1 calc R U . . .
H20C H 1.020878 0.305900 0.034479 0.143 Uiso 1 1 calc R U . . .
C61 C -0.5590(7) 0.7321(7) 0.3627(3) 0.097(2) Uani 1 1 d . . . . .
H61 H -0.646181 0.731957 0.347818 0.116 Uiso 1 1 calc R U . . .
C59 C -0.3813(7) 0.6552(5) 0.4164(2) 0.0870(18) Uani 1 1 d . . . . .
H59 H -0.349049 0.602949 0.439096 0.104 Uiso 1 1 calc R U . . .
O12 O 0.1452(9) 0.3956(5) 0.3613(2) 0.183(3) Uani 1 1 d . . . . .
O1 O 0.9795(8) 0.6525(6) 0.05382(19) 0.192(3) Uani 1 1 d . . . . .
O4 O 1.0768(8) 0.5111(5) 0.0869(3) 0.180(3) Uani 1 1 d . . . . .
O7 O 0.4486(11) 0.1790(6) 0.1401(2) 0.213(4) Uani 1 1 d . . . . .
O11 O 0.1512(9) 0.4207(6) 0.43509(19) 0.214(4) Uani 1 1 d . . . . .
O10 O 0.0052(9) 0.5241(6) 0.3864(3) 0.220(4) Uani 1 1 d . . . . .
C60 C -0.5136(8) 0.6557(7) 0.3947(3) 0.110(3) Uani 1 1 d . . . . .
H60 H -0.570387 0.602598 0.402615 0.132 Uiso 1 1 calc R U . . .
O8 O 0.6401(10) 0.1163(7) 0.1057(4) 0.252(5) Uani 1 1 d . . . . .
O9 O 0.2481(10) 0.5211(8) 0.3765(2) 0.280(6) Uani 1 1 d . . . . .
O3 O 0.9523(6) 0.6158(6) 0.13223(17) 0.163(3) Uani 1 1 d . . . . .
O14 O 0.0441(4) 1.0311(3) 0.34496(16) 0.0958(13) Uani 1 1 d . . . . .

loop_
_atom_site_aniso_label
_atom_site_aniso_U_11
_atom_site_aniso_U_22
_atom_site_aniso_U_33
_atom_site_aniso_U_23
_atom_site_aniso_U_13
_atom_site_aniso_U_12
Cu1 0.0473(3) 0.0433(3) 0.0287(3) -0.0033(2) -0.0021(2) -0.0024(2)
Cu2 0.0429(3) 0.0469(3) 0.0334(3) -0.0063(2) -0.0068(2) 0.0025(2)
Cl4 0.0552(7) 0.0612(7) 0.0450(6) -0.0021(5) -0.0085(5) -0.0085(6)
Cl1 0.0843(11) 0.1102(12) 0.0478(8) -0.0206(8) 0.0053(7) -0.0298(9)
Cl3 0.0730(10) 0.0706(9) 0.0882(11) 0.0062(8) 0.0125(8) -0.0106(8)
Cl2 0.1036(12) 0.0833(11) 0.0569(9) 0.0104(7) -0.0179(8) -0.0074(9)
N12 0.037(2) 0.044(2) 0.0357(18) -0.0021(15) -0.0029(15) -0.0082(16)
N8 0.040(2) 0.047(2) 0.039(2) -0.0062(16) -0.0024(16) 0.0021(17)
N4 0.046(2) 0.043(2) 0.0327(18) -0.0026(15) -0.0050(16) -0.0065(17)
N3 0.053(2) 0.044(2) 0.037(2) -0.0040(16) -0.0025(17) -0.0035(17)
N5 0.042(2) 0.049(2) 0.039(2) -0.0091(16) -0.0027(16) -0.0051(17)
N10 0.044(2) 0.046(2) 0.0334(18) -0.0061(15) -0.0083(16) 0.0013(17)
N13 0.040(2) 0.048(2) 0.049(2) -0.0154(17) -0.0032(17) -0.0007(17)
N1 0.048(2) 0.047(2) 0.0300(18) -0.0059(16) -0.0004(15) -0.0029(17)
N9 0.042(2) 0.054(2) 0.0358(19) -0.0099(16) -0.0038(16) -0.0034(18)
N2 0.044(2) 0.042(2) 0.0365(19) -0.0021(15) -0.0042(16) 0.0011(16)
N14 0.058(2) 0.061(2) 0.0308(19) -0.0055(17) -0.0018(17) -0.009(2)
N11 0.041(2) 0.067(3) 0.052(2) -0.022(2) -0.0039(18) -0.0040(19)
N6 0.054(2) 0.046(2) 0.048(2) 0.0022(18) -0.0028(18) 0.0065(18)
N7 0.056(2) 0.052(2) 0.049(2) -0.0142(18) 0.0028(18) 0.0017(19)
O15 0.082(3) 0.102(3) 0.057(2) 0.006(2) -0.0286(19) -0.009(2)
O13 0.086(3) 0.066(3) 0.121(3) 0.016(2) -0.028(2) -0.022(2)
C44 0.040(2) 0.036(2) 0.048(3) -0.0102(19) -0.004(2) -0.0017(19)
C41 0.040(2) 0.044(3) 0.047(3) -0.012(2) -0.003(2) -0.002(2)
C34 0.044(3) 0.051(3) 0.035(2) -0.0050(19) -0.0049(19) -0.007(2)
C43 0.039(2) 0.042(2) 0.044(2) -0.0012(19) -0.0092(19) -0.003(2)
C26 0.039(2) 0.034(2) 0.040(2) -0.0035(18) -0.0001(18) 0.0017(18)
C13 0.050(3) 0.051(3) 0.036(2) -0.005(2) -0.004(2) 0.002(2)
C3 0.050(3) 0.050(3) 0.037(2) -0.001(2) -0.007(2) -0.001(2)
C45 0.043(3) 0.051(3) 0.039(2) -0.012(2) -0.0008(19) -0.010(2)
C27 0.048(3) 0.041(2) 0.032(2) -0.0050(18) -0.0030(19) 0.001(2)
C19 0.039(2) 0.044(2) 0.047(3) -0.004(2) -0.003(2) -0.008(2)
C25 0.053(3) 0.045(3) 0.046(3) 0.000(2) 0.002(2) 0.004(2)
C6 0.051(3) 0.041(2) 0.046(3) -0.008(2) 0.001(2) -0.004(2)
C35 0.049(3) 0.053(3) 0.035(2) -0.011(2) -0.003(2) -0.004(2)
C4 0.049(3) 0.048(3) 0.036(2) 0.000(2) 0.000(2) -0.001(2)
C57 0.050(3) 0.049(3) 0.039(2) -0.009(2) -0.002(2) -0.010(2)
C50 0.042(3) 0.050(3) 0.051(3) -0.014(2) -0.003(2) -0.010(2)
C5 0.050(3) 0.044(3) 0.064(3) -0.003(2) -0.003(2) 0.000(2)
C12 0.053(3) 0.048(3) 0.035(2) -0.009(2) -0.002(2) -0.005(2)
C33 0.056(3) 0.060(3) 0.039(2) 0.000(2) -0.010(2) -0.003(2)
C40 0.046(3) 0.049(3) 0.061(3) -0.016(2) -0.009(2) -0.002(2)
C36 0.049(3) 0.052(3) 0.044(3) -0.014(2) 0.001(2) -0.009(2)
C18 0.045(3) 0.053(3) 0.050(3) -0.001(2) -0.010(2) -0.009(2)
C53 0.043(3) 0.050(3) 0.049(3) 0.001(2) -0.009(2) -0.010(2)
C14 0.046(3) 0.048(3) 0.051(3) -0.005(2) -0.006(2) 0.003(2)
C58 0.050(3) 0.056(3) 0.050(3) -0.018(2) 0.003(2) -0.015(2)
C42 0.050(3) 0.048(3) 0.054(3) -0.005(2) -0.006(2) 0.002(2)
C22 0.053(3) 0.069(3) 0.053(3) -0.013(2) -0.014(2) -0.011(3)
C49 0.053(3) 0.070(3) 0.055(3) -0.028(3) 0.008(2) -0.011(3)
C46 0.055(3) 0.061(3) 0.046(3) -0.011(2) -0.007(2) -0.004(2)
C17 0.058(3) 0.067(3) 0.060(3) 0.008(3) -0.013(3) -0.002(3)
C38 0.064(3) 0.062(3) 0.073(4) -0.033(3) 0.012(3) -0.001(3)
C47 0.063(3) 0.075(3) 0.040(3) -0.011(2) -0.004(2) -0.015(3)
C32 0.055(3) 0.057(3) 0.057(3) 0.009(2) -0.016(2) 0.003(2)
C48 0.064(3) 0.081(4) 0.041(3) -0.025(3) 0.009(2) -0.025(3)
C62 0.041(3) 0.101(4) 0.077(4) -0.039(3) -0.013(3) -0.010(3)
C28 0.068(3) 0.085(4) 0.035(3) -0.007(2) 0.000(2) -0.018(3)
C37 0.063(3) 0.062(3) 0.052(3) -0.022(2) 0.007(2) -0.011(3)
C7 0.068(3) 0.060(3) 0.052(3) -0.012(2) -0.001(2) -0.007(3)
C52 0.097(4) 0.086(4) 0.031(3) -0.006(2) -0.009(3) 0.009(3)
C2 0.082(4) 0.066(3) 0.037(3) 0.002(2) -0.011(2) 0.006(3)
O16 0.171(5) 0.157(5) 0.063(3) -0.058(3) -0.014(3) 0.017(4)
C39 0.048(3) 0.054(3) 0.079(4) -0.018(3) -0.007(3) 0.008(2)
C24 0.044(3) 0.067(3) 0.074(4) -0.001(3) 0.006(3) -0.016(3)
C54 0.056(3) 0.073(4) 0.067(3) 0.000(3) -0.021(3) -0.010(3)
C31 0.050(3) 0.069(3) 0.055(3) -0.013(2) -0.010(2) -0.016(2)
C10 0.069(4) 0.053(3) 0.083(4) -0.006(3) 0.000(3) 0.007(3)
C11 0.089(4) 0.065(3) 0.035(3) -0.015(2) -0.001(2) 0.006(3)
C23 0.052(3) 0.070(4) 0.083(4) -0.014(3) -0.014(3) -0.019(3)
C55 0.079(4) 0.065(4) 0.063(3) 0.011(3) -0.025(3) -0.001(3)
C8 0.076(4) 0.070(4) 0.068(4) -0.029(3) 0.001(3) 0.000(3)
C51 0.060(3) 0.056(3) 0.078(4) -0.020(3) -0.014(3) 0.013(3)
C15 0.059(3) 0.065(3) 0.082(4) -0.012(3) -0.001(3) 0.011(3)
C16 0.057(3) 0.069(4) 0.085(4) 0.008(3) -0.017(3) 0.013(3)
C56 0.079(4) 0.051(3) 0.061(3) 0.006(2) -0.009(3) -0.022(3)
C21 0.097(5) 0.079(4) 0.060(3) 0.012(3) -0.022(3) 0.027(3)
C9 0.074(4) 0.057(3) 0.094(5) -0.023(3) 0.007(3) 0.007(3)
C1 0.101(4) 0.079(4) 0.031(3) -0.007(3) -0.006(3) 0.002(3)
O5 0.212(6) 0.139(5) 0.153(5) 0.079(4) -0.105(5) -0.099(5)
C30 0.069(4) 0.104(5) 0.057(3) -0.019(3) -0.020(3) -0.026(3)
C29 0.092(5) 0.113(5) 0.043(3) -0.016(3) -0.018(3) -0.024(4)
O2 0.109(4) 0.222(7) 0.201(7) -0.050(5) 0.025(4) -0.098(5)
O6 0.286(9) 0.208(7) 0.115(5) 0.026(4) -0.078(5) -0.140(7)
C20 0.126(6) 0.090(4) 0.057(3) -0.021(3) 0.017(3) 0.032(4)
C61 0.062(4) 0.139(7) 0.108(6) -0.057(5) -0.022(4) -0.019(5)
C59 0.080(4) 0.086(4) 0.102(5) -0.006(4) -0.015(4) -0.038(4)
O12 0.260(8) 0.132(5) 0.153(5) -0.057(4) 0.077(5) -0.030(5)
O1 0.193(7) 0.278(9) 0.075(4) 0.030(4) -0.019(4) 0.016(6)
O4 0.183(7) 0.163(6) 0.212(7) -0.088(5) 0.047(5) -0.056(5)
O7 0.324(11) 0.218(8) 0.086(4) -0.016(4) 0.023(5) -0.027(7)
O11 0.243(8) 0.278(9) 0.073(4) 0.057(5) 0.024(4) 0.016(7)
O10 0.170(7) 0.239(8) 0.256(9) -0.129(7) -0.062(6) 0.097(6)
C60 0.080(5) 0.127(7) 0.144(7) -0.041(6) -0.005(5) -0.063(5)
O8 0.166(7) 0.209(8) 0.327(12) 0.059(8) -0.015(8) 0.051(7)
O9 0.308(10) 0.434(14) 0.142(6) 0.087(7) -0.077(6) -0.314(11)
O3 0.135(5) 0.306(8) 0.084(3) -0.097(4) 0.044(3) -0.111(5)
O14 0.061(3) 0.086(3) 0.137(4) 0.005(3) -0.002(2) -0.027(2)

loop_
_atom_type_symbol
_atom_type_description
_atom_type_scat_dispersion_real
_atom_type_scat_dispersion_imag
_atom_type_scat_source
C C 0.0033 0.0016 'International Tables Vol C Tables 4.2.6.8 and 6.1.1.4'
H H 0.0000 0.0000 'International Tables Vol C Tables 4.2.6.8 and 6.1.1.4'
Cl Cl 0.1484 0.1585 'International Tables Vol C Tables 4.2.6.8 and 6.1.1.4'
Cu Cu 0.3201 1.2651 'International Tables Vol C Tables 4.2.6.8 and 6.1.1.4'
N N 0.0061 0.0033 'International Tables Vol C Tables 4.2.6.8 and 6.1.1.4'
O O 0.0106 0.0060 'International Tables Vol C Tables 4.2.6.8 and 6.1.1.4'

loop_
_geom_angle_atom_site_label_1
_geom_angle_atom_site_label_2
_geom_angle_atom_site_label_3
_geom_angle
_geom_angle_site_symmetry_1
_geom_angle_site_symmetry_3
_geom_angle_publ_flag
N4 Cu1 N3 99.34(14) . . ?
N4 Cu1 N5 78.33(13) . . ?
N4 Cu1 N2 99.44(14) . . ?
N3 Cu1 N5 98.93(14) . . ?
N1 Cu1 N4 170.91(14) . . ?
N1 Cu1 N3 79.80(14) . . ?
N1 Cu1 N5 110.76(14) . . ?
N1 Cu1 N2 79.77(14) . . ?
N2 Cu1 N3 157.74(14) . . ?
N2 Cu1 N5 96.48(13) . . ?
N12 Cu2 N10 103.27(13) . . ?
N12 Cu2 N9 98.64(13) . . ?
N12 Cu2 N11 78.04(14) . . ?
N8 Cu2 N12 176.88(14) . . ?
N8 Cu2 N10 79.12(13) . . ?
N8 Cu2 N9 79.31(14) . . ?
N8 Cu2 N11 99.81(15) . . ?
N10 Cu2 N9 156.56(14) . . ?
N10 Cu2 N11 95.67(13) . . ?
N9 Cu2 N11 96.93(14) . . ?
O15 Cl4 O13 109.1(2) . . ?
O15 Cl4 O14 110.2(3) . . ?
O16 Cl4 O15 109.4(3) . . ?
O16 Cl4 O13 109.6(3) . . ?
O16 Cl4 O14 111.0(3) . . ?
O14 Cl4 O13 107.6(3) . . ?
O2 Cl1 O1 118.0(4) . . ?
O2 Cl1 O4 104.9(4) . . ?
O2 Cl1 O3 114.1(4) . . ?
O1 Cl1 O4 97.5(5) . . ?
O3 Cl1 O1 114.6(4) . . ?
O3 Cl1 O4 104.6(4) . . ?
O11 Cl3 O12 110.3(5) . . ?
O11 Cl3 O10 112.3(5) . . ?
O10 Cl3 O12 104.8(5) . . ?
O9 Cl3 O12 105.6(5) . . ?
O9 Cl3 O11 114.4(5) . . ?
O9 Cl3 O10 108.8(7) . . ?
O5 Cl2 O7 114.2(5) . . ?
O6 Cl2 O5 110.6(4) . . ?
O6 Cl2 O7 108.0(5) . . ?
O8 Cl2 O5 113.1(5) . . ?
O8 Cl2 O6 112.0(6) . . ?
O8 Cl2 O7 98.2(6) . . ?
C57 N12 Cu2 117.7(3) . . ?
C53 N12 Cu2 123.9(3) . . ?
C53 N12 C57 117.9(4) . . ?
C34 N8 Cu2 119.5(3) . . ?
C34 N8 C43 121.7(4) . . ?
C43 N8 Cu2 118.8(3) . . ?
C27 N4 Cu1 118.3(3) . . ?
C27 N4 C31 120.0(4) . . ?
C31 N4 Cu1 121.8(3) . . ?
C6 N3 Cu1 140.5(3) . . ?
C4 N3 Cu1 112.6(3) . . ?
C4 N3 C6 106.3(3) . . ?
C26 N5 Cu1 112.1(3) . . ?
C26 N5 C22 118.4(4) . . ?
C22 N5 Cu1 129.5(3) . . ?
C41 N10 Cu2 140.1(3) . . ?
C35 N10 Cu2 112.9(3) . . ?
C35 N10 C41 106.9(3) . . ?
C44 N13 C50 106.7(3) . . ?
C44 N13 C51 128.9(4) . . ?
C50 N13 C51 124.4(4) . . ?
C3 N1 Cu1 118.8(3) . . ?
C12 N1 Cu1 118.7(3) . . ?
C12 N1 C3 122.3(4) . . ?
C44 N9 Cu2 112.9(3) . . ?
C44 N9 C45 106.1(3) . . ?
C45 N9 Cu2 139.9(3) . . ?
C13 N2 Cu1 113.8(3) . . ?
C13 N2 C19 106.4(3) . . ?
C19 N2 Cu1 139.6(3) . . ?
C35 N14 C36 106.8(3) . . ?
C35 N14 C52 128.7(4) . . ?
C36 N14 C52 124.5(4) . . ?
C58 N11 Cu2 111.9(3) . . ?
C58 N11 C62 119.0(5) . . ?
C62 N11 Cu2 128.8(4) . . ?
C4 N6 C5 107.1(3) . . ?
C4 N6 C21 128.2(4) . . ?
C5 N6 C21 124.4(4) . . ?
C13 N7 C14 106.7(3) . . ?
C13 N7 C20 129.8(4) . . ?
C14 N7 C20 123.5(4) . . ?
N13 C44 C43 129.4(4) . . ?
N9 C44 N13 112.6(4) . . ?
N9 C44 C43 117.9(4) . . ?
N10 C41 C40 130.9(4) . . ?
N10 C41 C36 109.0(4) . . ?
C40 C41 C36 120.2(4) . . ?
N8 C34 C35 108.9(4) . . ?
N8 C34 C33 120.2(4) . . ?
C33 C34 C35 130.9(4) . . ?
N8 C43 C44 110.0(3) . . ?
N8 C43 C42 119.9(4) . . ?
C42 C43 C44 130.1(4) . . ?
N5 C26 C27 115.4(3) . . ?
N5 C26 C25 121.5(4) . . ?
C25 C26 C27 123.0(4) . . ?
N2 C13 N7 112.3(4) . . ?
N2 C13 C12 117.1(4) . . ?
N7 C13 C12 130.5(4) . . ?
N1 C3 C4 109.8(3) . . ?
N1 C3 C2 120.2(4) . . ?
C2 C3 C4 129.8(4) . . ?
N9 C45 C50 107.9(4) . . ?
C46 C45 N9 131.6(4) . . ?
C46 C45 C50 120.6(4) . . ?
N4 C27 C26 115.9(3) . . ?
N4 C27 C28 120.5(4) . . ?
C28 C27 C26 123.6(4) . . ?
N2 C19 C18 130.9(4) . . ?
N2 C19 C14 108.6(4) . . ?
C18 C19 C14 120.4(4) . . ?
C26 C25 H25 120.5 . . ?
C24 C25 C26 119.0(4) . . ?
C24 C25 H25 120.5 . . ?
N3 C6 C5 108.3(4) . . ?
C7 C6 N3 131.2(4) . . ?
C7 C6 C5 120.5(4) . . ?
N10 C35 N14 111.3(4) . . ?
N10 C35 C34 119.3(4) . . ?
N14 C35 C34 129.4(4) . . ?
N3 C4 N6 111.9(4) . . ?
N3 C4 C3 117.9(4) . . ?
N6 C4 C3 130.0(4) . . ?
N12 C57 C58 115.4(4) . . ?
N12 C57 C56 121.3(4) . . ?
C56 C57 C58 123.3(4) . . ?
N13 C50 C45 106.7(4) . . ?
N13 C50 C49 131.6(4) . . ?
C49 C50 C45 121.7(4) . . ?
C6 C5 N6 106.4(4) . . ?
C10 C5 N6 131.4(5) . . ?
C10 C5 C6 122.3(5) . . ?
N1 C12 C13 110.5(3) . . ?
N1 C12 C11 120.2(4) . . ?
C11 C12 C13 129.3(4) . . ?
C34 C33 H33 120.7 . . ?
C32 C33 C34 118.6(4) . . ?
C32 C33 H33 120.7 . . ?
C41 C40 H40 121.5 . . ?
C39 C40 C41 117.0(5) . . ?
C39 C40 H40 121.5 . . ?
N14 C36 C41 106.1(4) . . ?
C37 C36 N14 130.5(4) . . ?
C37 C36 C41 123.4(4) . . ?
C19 C18 H18 121.2 . . ?
C17 C18 C19 117.7(5) . . ?
C17 C18 H18 121.2 . . ?
N12 C53 H53 118.8 . . ?
N12 C53 C54 122.3(4) . . ?
C54 C53 H53 118.8 . . ?
C19 C14 N7 105.9(4) . . ?
C15 C14 N7 132.0(4) . . ?
C15 C14 C19 122.0(4) . . ?
N11 C58 C57 116.1(4) . . ?
N11 C58 C59 121.7(5) . . ?
C59 C58 C57 122.2(5) . . ?
C43 C42 H42 120.7 . . ?
C32 C42 C43 118.6(4) . . ?
C32 C42 H42 120.7 . . ?
N5 C22 H22 118.8 . . ?
N5 C22 C23 122.4(5) . . ?
C23 C22 H22 118.8 . . ?
C50 C49 H49 121.7 . . ?
C48 C49 C50 116.6(5) . . ?
C48 C49 H49 121.7 . . ?
C45 C46 H46 121.3 . . ?
C47 C46 C45 117.3(4) . . ?
C47 C46 H46 121.3 . . ?
C18 C17 H17 119.6 . . ?
C18 C17 C16 120.7(5) . . ?
C16 C17 H17 119.6 . . ?
C37 C38 H38 118.8 . . ?
C37 C38 C39 122.3(4) . . ?
C39 C38 H38 118.8 . . ?
C46 C47 H47 119.2 . . ?
C46 C47 C48 121.7(5) . . ?
C48 C47 H47 119.2 . . ?
C33 C32 C42 121.0(4) . . ?
C33 C32 H32 119.5 . . ?
C42 C32 H32 119.5 . . ?
C49 C48 C47 122.1(4) . . ?
C49 C48 H48 118.9 . . ?
C47 C48 H48 118.9 . . ?
N11 C62 H62 118.9 . . ?
N11 C62 C61 122.1(6) . . ?
C61 C62 H62 118.9 . . ?
C27 C28 H28 120.4 . . ?
C29 C28 C27 119.2(5) . . ?
C29 C28 H28 120.4 . . ?
C36 C37 H37 122.5 . . ?
C38 C37 C36 115.0(5) . . ?
C38 C37 H37 122.5 . . ?
C6 C7 H7 121.7 . . ?
C8 C7 C6 116.5(5) . . ?
C8 C7 H7 121.7 . . ?
N14 C52 H52A 109.5 . . ?
N14 C52 H52B 109.5 . . ?
N14 C52 H52C 109.5 . . ?
H52A C52 H52B 109.5 . . ?
H52A C52 H52C 109.5 . . ?
H52B C52 H52C 109.5 . . ?
C3 C2 H2 121.0 . . ?
C1 C2 C3 118.0(5) . . ?
C1 C2 H2 121.0 . . ?
C40 C39 C38 122.1(5) . . ?
C40 C39 H39 119.0 . . ?
C38 C39 H39 119.0 . . ?
C25 C24 H24 120.0 . . ?
C23 C24 C25 120.1(5) . . ?
C23 C24 H24 120.0 . . ?
C53 C54 H54 120.3 . . ?
C55 C54 C53 119.3(5) . . ?
C55 C54 H54 120.3 . . ?
N4 C31 H31 119.4 . . ?
N4 C31 C30 121.3(5) . . ?
C30 C31 H31 119.4 . . ?
C5 C10 H10 121.7 . . ?
C9 C10 C5 116.6(5) . . ?
C9 C10 H10 121.7 . . ?
C12 C11 H11 121.4 . . ?
C1 C11 C12 117.1(4) . . ?
C1 C11 H11 121.4 . . ?
C22 C23 H23 120.8 . . ?
C24 C23 C22 118.5(5) . . ?
C24 C23 H23 120.8 . . ?
C54 C55 H55 120.5 . . ?
C54 C55 C56 119.1(5) . . ?
C56 C55 H55 120.5 . . ?
C7 C8 H8 118.7 . . ?
C9 C8 C7 122.6(5) . . ?
C9 C8 H8 118.7 . . ?
N13 C51 H51A 109.5 . . ?
N13 C51 H51B 109.5 . . ?
N13 C51 H51C 109.5 . . ?
H51A C51 H51B 109.5 . . ?
H51A C51 H51C 109.5 . . ?
H51B C51 H51C 109.5 . . ?
C14 C15 H15 121.8 . . ?
C16 C15 C14 116.3(5) . . ?
C16 C15 H15 121.8 . . ?
C17 C16 H16 118.6 . . ?
C15 C16 C17 122.7(5) . . ?
C15 C16 H16 118.6 . . ?
C57 C56 C55 120.0(5) . . ?
C57 C56 H56 120.0 . . ?
C55 C56 H56 120.0 . . ?
N6 C21 H21A 109.5 . . ?
N6 C21 H21B 109.5 . . ?
N6 C21 H21C 109.5 . . ?
H21A C21 H21B 109.5 . . ?
H21A C21 H21C 109.5 . . ?
H21B C21 H21C 109.5 . . ?
C10 C9 H9 119.2 . . ?
C8 C9 C10 121.5(5) . . ?
C8 C9 H9 119.2 . . ?
C2 C1 C11 122.1(4) . . ?
C2 C1 H1 119.0 . . ?
C11 C1 H1 119.0 . . ?
C31 C30 H30 120.7 . . ?
C29 C30 C31 118.6(5) . . ?
C29 C30 H30 120.7 . . ?
C28 C29 C30 120.4(5) . . ?
C28 C29 H29 119.8 . . ?
C30 C29 H29 119.8 . . ?
N7 C20 H20A 109.5 . . ?
N7 C20 H20B 109.5 . . ?
N7 C20 H20C 109.5 . . ?
H20A C20 H20B 109.5 . . ?
H20A C20 H20C 109.5 . . ?
H20B C20 H20C 109.5 . . ?
C62 C61 H61 120.3 . . ?
C60 C61 C62 119.4(6) . . ?
C60 C61 H61 120.3 . . ?
C58 C59 H59 121.2 . . ?
C58 C59 C60 117.5(6) . . ?
C60 C59 H59 121.2 . . ?
C61 C60 C59 120.2(7) . . ?
C61 C60 H60 119.9 . . ?
C59 C60 H60 119.9 . . ?

loop_
_geom_bond_atom_site_label_1
_geom_bond_atom_site_label_2
_geom_bond_distance
_geom_bond_site_symmetry_2
_geom_bond_publ_flag
Cu1 N4 1.995(3) . ?
Cu1 N3 2.014(3) . ?
Cu1 N5 2.192(3) . ?
Cu1 N1 1.964(3) . ?
Cu1 N2 1.998(3) . ?
Cu2 N12 2.007(3) . ?
Cu2 N8 1.979(3) . ?
Cu2 N10 2.013(3) . ?
Cu2 N9 2.031(3) . ?
Cu2 N11 2.210(4) . ?
Cl4 O15 1.420(3) . ?
Cl4 O13 1.430(4) . ?
Cl4 O16 1.385(4) . ?
Cl4 O14 1.423(4) . ?
Cl1 O2 1.340(5) . ?
Cl1 O1 1.357(6) . ?
Cl1 O4 1.470(7) . ?
Cl1 O3 1.347(4) . ?
Cl3 O12 1.425(6) . ?
Cl3 O11 1.323(5) . ?
Cl3 O10 1.353(6) . ?
Cl3 O9 1.309(6) . ?
Cl2 O5 1.367(5) . ?
Cl2 O6 1.364(6) . ?
Cl2 O7 1.368(6) . ?
Cl2 O8 1.362(7) . ?
N12 C57 1.361(5) . ?
N12 C53 1.342(5) . ?
N8 C34 1.342(5) . ?
N8 C43 1.343(5) . ?
N4 C27 1.346(5) . ?
N4 C31 1.347(5) . ?
N3 C6 1.390(5) . ?
N3 C4 1.334(5) . ?
N5 C26 1.342(5) . ?
N5 C22 1.343(5) . ?
N10 C41 1.379(5) . ?
N10 C35 1.329(5) . ?
N13 C44 1.351(5) . ?
N13 C50 1.377(5) . ?
N13 C51 1.461(5) . ?
N1 C3 1.344(5) . ?
N1 C12 1.334(5) . ?
N9 C44 1.324(5) . ?
N9 C45 1.389(5) . ?
N2 C13 1.329(5) . ?
N2 C19 1.382(5) . ?
N14 C35 1.370(5) . ?
N14 C36 1.394(6) . ?
N14 C52 1.462(5) . ?
N11 C58 1.329(6) . ?
N11 C62 1.336(6) . ?
N6 C4 1.346(5) . ?
N6 C5 1.391(6) . ?
N6 C21 1.472(6) . ?
N7 C13 1.349(5) . ?
N7 C14 1.399(6) . ?
N7 C20 1.458(6) . ?
C44 C43 1.475(6) . ?
C41 C40 1.388(6) . ?
C41 C36 1.395(6) . ?
C34 C35 1.456(6) . ?
C34 C33 1.383(6) . ?
C43 C42 1.381(6) . ?
C26 C27 1.485(6) . ?
C26 C25 1.382(6) . ?
C13 C12 1.467(6) . ?
C3 C4 1.467(6) . ?
C3 C2 1.373(6) . ?
C45 C50 1.403(6) . ?
C45 C46 1.384(6) . ?
C27 C28 1.383(6) . ?
C19 C18 1.389(6) . ?
C19 C14 1.398(6) . ?
C25 H25 0.9300 . ?
C25 C24 1.375(7) . ?
C6 C5 1.391(6) . ?
C6 C7 1.390(6) . ?
C57 C58 1.483(6) . ?
C57 C56 1.367(6) . ?
C50 C49 1.394(6) . ?
C5 C10 1.383(7) . ?
C12 C11 1.390(6) . ?
C33 H33 0.9300 . ?
C33 C32 1.367(6) . ?
C40 H40 0.9300 . ?
C40 C39 1.365(6) . ?
C36 C37 1.386(6) . ?
C18 H18 0.9300 . ?
C18 C17 1.370(6) . ?
C53 H53 0.9300 . ?
C53 C54 1.375(6) . ?
C14 C15 1.380(6) . ?
C58 C59 1.380(7) . ?
C42 H42 0.9300 . ?
C42 C32 1.376(6) . ?
C22 H22 0.9300 . ?
C22 C23 1.386(7) . ?
C49 H49 0.9300 . ?
C49 C48 1.363(7) . ?
C46 H46 0.9300 . ?
C46 C47 1.374(6) . ?
C17 H17 0.9300 . ?
C17 C16 1.395(7) . ?
C38 H38 0.9300 . ?
C38 C37 1.375(7) . ?
C38 C39 1.395(7) . ?
C47 H47 0.9300 . ?
C47 C48 1.392(7) . ?
C32 H32 0.9300 . ?
C48 H48 0.9300 . ?
C62 H62 0.9300 . ?
C62 C61 1.361(9) . ?
C28 H28 0.9300 . ?
C28 C29 1.365(7) . ?
C37 H37 0.9300 . ?
C7 H7 0.9300 . ?
C7 C8 1.380(7) . ?
C52 H52A 0.9600 . ?
C52 H52B 0.9600 . ?
C52 H52C 0.9600 . ?
C2 H2 0.9300 . ?
C2 C1 1.373(7) . ?
C39 H39 0.9300 . ?
C24 H24 0.9300 . ?
C24 C23 1.354(7) . ?
C54 H54 0.9300 . ?
C54 C55 1.360(7) . ?
C31 H31 0.9300 . ?
C31 C30 1.374(6) . ?
C10 H10 0.9300 . ?
C10 C9 1.376(7) . ?
C11 H11 0.9300 . ?
C11 C1 1.384(7) . ?
C23 H23 0.9300 . ?
C55 H55 0.9300 . ?
C55 C56 1.371(7) . ?
C8 H8 0.9300 . ?
C8 C9 1.372(7) . ?
C51 H51A 0.9600 . ?
C51 H51B 0.9600 . ?
C51 H51C 0.9600 . ?
C15 H15 0.9300 . ?
C15 C16 1.366(7) . ?
C16 H16 0.9300 . ?
C56 H56 0.9300 . ?
C21 H21A 0.9600 . ?
C21 H21B 0.9600 . ?
C21 H21C 0.9600 . ?
C9 H9 0.9300 . ?
C1 H1 0.9300 . ?
C30 H30 0.9300 . ?
C30 C29 1.372(7) . ?
C29 H29 0.9300 . ?
C20 H20A 0.9600 . ?
C20 H20B 0.9600 . ?
C20 H20C 0.9600 . ?
C61 H61 0.9300 . ?
C61 C60 1.333(10) . ?
C59 H59 0.9300 . ?
C59 C60 1.394(9) . ?
C60 H60 0.9300 . ?

loop_
_geom_torsion_atom_site_label_1
_geom_torsion_atom_site_label_2
_geom_torsion_atom_site_label_3
_geom_torsion_atom_site_label_4
_geom_torsion
_geom_torsion_site_symmetry_1
_geom_torsion_site_symmetry_2
_geom_torsion_site_symmetry_3
_geom_torsion_site_symmetry_4
_geom_torsion_publ_flag
Cu1 N4 C27 C26 1.6(5) . . . . ?
Cu1 N4 C27 C28 -179.1(3) . . . . ?
Cu1 N4 C31 C30 -178.3(4) . . . . ?
Cu1 N3 C6 C5 -170.3(4) . . . . ?
Cu1 N3 C6 C7 10.9(8) . . . . ?
Cu1 N3 C4 N6 173.1(3) . . . . ?
Cu1 N3 C4 C3 -10.7(5) . . . . ?
Cu1 N5 C26 C27 -0.6(4) . . . . ?
Cu1 N5 C26 C25 -179.8(3) . . . . ?
Cu1 N5 C22 C23 177.7(4) . . . . ?
Cu1 N1 C3 C4 2.4(5) . . . . ?
Cu1 N1 C3 C2 178.3(4) . . . . ?
Cu1 N1 C12 C13 0.6(5) . . . . ?
Cu1 N1 C12 C11 -178.1(4) . . . . ?
Cu1 N2 C13 N7 174.5(3) . . . . ?
Cu1 N2 C13 C12 -3.3(5) . . . . ?
Cu1 N2 C19 C18 6.1(8) . . . . ?
Cu1 N2 C19 C14 -173.6(3) . . . . ?
Cu2 N12 C57 C58 10.0(5) . . . . ?
Cu2 N12 C57 C56 -171.2(4) . . . . ?
Cu2 N12 C53 C54 171.9(4) . . . . ?
Cu2 N8 C34 C35 -4.0(5) . . . . ?
Cu2 N8 C34 C33 177.3(3) . . . . ?
Cu2 N8 C43 C44 2.3(5) . . . . ?
Cu2 N8 C43 C42 -179.3(3) . . . . ?
Cu2 N10 C41 C40 -2.2(8) . . . . ?
Cu2 N10 C41 C36 176.7(3) . . . . ?
Cu2 N10 C35 N14 -176.9(3) . . . . ?
Cu2 N10 C35 C34 3.7(5) . . . . ?
Cu2 N9 C44 N13 170.3(3) . . . . ?
Cu2 N9 C44 C43 -10.8(5) . . . . ?
Cu2 N9 C45 C50 -166.2(3) . . . . ?
Cu2 N9 C45 C46 14.4(8) . . . . ?
Cu2 N11 C58 C57 4.4(5) . . . . ?
Cu2 N11 C58 C59 -175.3(4) . . . . ?
Cu2 N11 C62 C61 171.9(4) . . . . ?
N12 C57 C58 N11 -9.4(6) . . . . ?
N12 C57 C58 C59 170.3(5) . . . . ?
N12 C57 C56 C55 -1.0(7) . . . . ?
N12 C53 C54 C55 -1.4(8) . . . . ?
N8 C34 C35 N10 0.0(6) . . . . ?
N8 C34 C35 N14 -179.3(4) . . . . ?
N8 C34 C33 C32 1.2(7) . . . . ?
N8 C43 C42 C32 2.6(7) . . . . ?
N4 C27 C28 C29 -2.7(7) . . . . ?
N4 C31 C30 C29 -2.4(8) . . . . ?
N3 C6 C5 N6 0.7(5) . . . . ?
N3 C6 C5 C10 -178.2(4) . . . . ?
N3 C6 C7 C8 179.1(5) . . . . ?
N5 C26 C27 N4 -0.6(5) . . . . ?
N5 C26 C27 C28 -179.8(4) . . . . ?
N5 C26 C25 C24 1.2(6) . . . . ?
N5 C22 C23 C24 2.4(8) . . . . ?
N10 C41 C40 C39 179.4(5) . . . . ?
N10 C41 C36 N14 -0.6(5) . . . . ?
N10 C41 C36 C37 -179.3(4) . . . . ?
N13 C44 C43 N8 -175.5(4) . . . . ?
N13 C44 C43 C42 6.3(8) . . . . ?
N13 C50 C49 C48 179.5(4) . . . . ?
N1 C3 C4 N3 5.7(6) . . . . ?
N1 C3 C4 N6 -178.9(4) . . . . ?
N1 C3 C2 C1 -1.0(7) . . . . ?
N1 C12 C11 C1 0.8(7) . . . . ?
N9 C44 C43 N8 5.9(5) . . . . ?
N9 C44 C43 C42 -172.4(4) . . . . ?
N9 C45 C50 N13 -0.6(5) . . . . ?
N9 C45 C50 C49 179.5(4) . . . . ?
N9 C45 C46 C47 -179.6(4) . . . . ?
N2 C13 C12 N1 1.8(6) . . . . ?
N2 C13 C12 C11 -179.5(5) . . . . ?
N2 C19 C18 C17 -179.6(4) . . . . ?
N2 C19 C14 N7 -0.7(5) . . . . ?
N2 C19 C14 C15 178.1(4) . . . . ?
N14 C36 C37 C38 -179.0(5) . . . . ?
N11 C58 C59 C60 2.2(9) . . . . ?
N11 C62 C61 C60 2.5(10) . . . . ?
N6 C5 C10 C9 -179.4(5) . . . . ?
N7 C13 C12 N1 -175.6(5) . . . . ?
N7 C13 C12 C11 3.1(9) . . . . ?
N7 C14 C15 C16 -179.3(5) . . . . ?
C44 N13 C50 C45 0.3(5) . . . . ?
C44 N13 C50 C49 -179.8(5) . . . . ?
C44 N9 C45 C50 0.6(5) . . . . ?
C44 N9 C45 C46 -178.8(5) . . . . ?
C44 C43 C42 C32 -179.3(4) . . . . ?
C41 N10 C35 N14 1.0(5) . . . . ?
C41 N10 C35 C34 -178.5(4) . . . . ?
C41 C40 C39 C38 -0.2(7) . . . . ?
C41 C36 C37 C38 -0.6(7) . . . . ?
C34 N8 C43 C44 -179.5(4) . . . . ?
C34 N8 C43 C42 -1.0(6) . . . . ?
C34 C33 C32 C42 0.5(7) . . . . ?
C43 N8 C34 C35 177.7(4) . . . . ?
C43 N8 C34 C33 -0.9(6) . . . . ?
C43 C42 C32 C33 -2.3(7) . . . . ?
C26 N5 C22 C23 -0.8(7) . . . . ?
C26 C27 C28 C29 176.5(5) . . . . ?
C26 C25 C24 C23 0.4(7) . . . . ?
C13 N2 C19 C18 -178.7(4) . . . . ?
C13 N2 C19 C14 1.6(5) . . . . ?
C13 N7 C14 C19 -0.6(5) . . . . ?
C13 N7 C14 C15 -179.2(5) . . . . ?
C13 C12 C11 C1 -177.8(5) . . . . ?
C3 N1 C12 C13 176.0(4) . . . . ?
C3 N1 C12 C11 -2.7(7) . . . . ?
C3 C2 C1 C11 -1.0(9) . . . . ?
C45 N9 C44 N13 -0.5(5) . . . . ?
C45 N9 C44 C43 178.4(3) . . . . ?
C45 C50 C49 C48 -0.6(7) . . . . ?
C45 C46 C47 C48 0.6(7) . . . . ?
C27 N4 C31 C30 0.7(7) . . . . ?
C27 C26 C25 C24 -177.9(4) . . . . ?
C27 C28 C29 C30 0.9(9) . . . . ?
C19 N2 C13 N7 -2.1(5) . . . . ?
C19 N2 C13 C12 -180.0(4) . . . . ?
C19 C18 C17 C16 0.8(7) . . . . ?
C19 C14 C15 C16 2.3(8) . . . . ?
C25 C26 C27 N4 178.6(4) . . . . ?
C25 C26 C27 C28 -0.7(7) . . . . ?
C25 C24 C23 C22 -2.1(8) . . . . ?
C6 N3 C4 N6 0.2(5) . . . . ?
C6 N3 C4 C3 176.4(4) . . . . ?
C6 C5 C10 C9 -0.7(8) . . . . ?
C6 C7 C8 C9 -1.7(8) . . . . ?
C35 N10 C41 C40 -179.1(5) . . . . ?
C35 N10 C41 C36 -0.2(5) . . . . ?
C35 N14 C36 C41 1.1(5) . . . . ?
C35 N14 C36 C37 179.7(5) . . . . ?
C35 C34 C33 C32 -177.1(5) . . . . ?
C4 N3 C6 C5 -0.6(5) . . . . ?
C4 N3 C6 C7 -179.4(5) . . . . ?
C4 N6 C5 C6 -0.6(5) . . . . ?
C4 N6 C5 C10 178.2(5) . . . . ?
C4 C3 C2 C1 173.9(5) . . . . ?
C57 N12 C53 C54 -0.2(7) . . . . ?
C57 C58 C59 C60 -177.5(5) . . . . ?
C50 N13 C44 N9 0.1(5) . . . . ?
C50 N13 C44 C43 -178.6(4) . . . . ?
C50 C45 C46 C47 1.0(7) . . . . ?
C50 C49 C48 C47 2.2(7) . . . . ?
C5 N6 C4 N3 0.3(5) . . . . ?
C5 N6 C4 C3 -175.3(5) . . . . ?
C5 C6 C7 C8 0.4(7) . . . . ?
C5 C10 C9 C8 -0.5(8) . . . . ?
C12 N1 C3 C4 -173.0(4) . . . . ?
C12 N1 C3 C2 2.9(7) . . . . ?
C12 C11 C1 C2 1.1(9) . . . . ?
C33 C34 C35 N10 178.4(4) . . . . ?
C33 C34 C35 N14 -0.8(8) . . . . ?
C40 C41 C36 N14 178.5(4) . . . . ?
C40 C41 C36 C37 -0.3(7) . . . . ?
C36 N14 C35 N10 -1.3(5) . . . . ?
C36 N14 C35 C34 178.0(4) . . . . ?
C36 C41 C40 C39 0.6(7) . . . . ?
C18 C19 C14 N7 179.6(4) . . . . ?
C18 C19 C14 C15 -1.6(7) . . . . ?
C18 C17 C16 C15 0.0(9) . . . . ?
C53 N12 C57 C58 -177.5(4) . . . . ?
C53 N12 C57 C56 1.4(6) . . . . ?
C53 C54 C55 C56 1.7(8) . . . . ?
C14 N7 C13 N2 1.7(5) . . . . ?
C14 N7 C13 C12 179.2(5) . . . . ?
C14 C19 C18 C17 0.0(6) . . . . ?
C14 C15 C16 C17 -1.5(8) . . . . ?
C58 N11 C62 C61 -1.4(7) . . . . ?
C58 C57 C56 C55 177.7(5) . . . . ?
C58 C59 C60 C61 -1.0(11) . . . . ?
C22 N5 C26 C27 178.2(4) . . . . ?
C22 N5 C26 C25 -1.0(6) . . . . ?
C46 C45 C50 N13 179.0(4) . . . . ?
C46 C45 C50 C49 -1.0(7) . . . . ?
C46 C47 C48 C49 -2.2(8) . . . . ?
C62 N11 C58 C57 178.8(4) . . . . ?
C62 N11 C58 C59 -1.0(7) . . . . ?
C62 C61 C60 C59 -1.2(12) . . . . ?
C37 C38 C39 C40 -0.7(8) . . . . ?
C7 C6 C5 N6 179.8(4) . . . . ?
C7 C6 C5 C10 0.8(7) . . . . ?
C7 C8 C9 C10 1.8(9) . . . . ?
C52 N14 C35 N10 178.1(4) . . . . ?
C52 N14 C35 C34 -2.6(8) . . . . ?
C52 N14 C36 C41 -178.3(4) . . . . ?
C52 N14 C36 C37 0.3(8) . . . . ?
C2 C3 C4 N3 -169.6(5) . . . . ?
C2 C3 C4 N6 5.8(9) . . . . ?
C39 C38 C37 C36 1.1(7) . . . . ?
C54 C55 C56 C57 -0.6(8) . . . . ?
C31 N4 C27 C26 -177.4(4) . . . . ?
C31 N4 C27 C28 1.9(6) . . . . ?
C31 C30 C29 C28 1.6(9) . . . . ?
C51 N13 C44 N9 -177.4(4) . . . . ?
C51 N13 C44 C43 3.9(7) . . . . ?
C51 N13 C50 C45 177.9(4) . . . . ?
C51 N13 C50 C49 -2.2(7) . . . . ?
C56 C57 C58 N11 171.8(4) . . . . ?
C56 C57 C58 C59 -8.5(7) . . . . ?
C21 N6 C4 N3 -174.0(5) . . . . ?
C21 N6 C4 C3 10.4(8) . . . . ?
C21 N6 C5 C6 174.0(5) . . . . ?
C21 N6 C5 C10 -7.2(8) . . . . ?
C20 N7 C13 N2 -179.5(5) . . . . ?
C20 N7 C13 C12 -2.0(9) . . . . ?
C20 N7 C14 C19 -179.5(5) . . . . ?
C20 N7 C14 C15 1.9(9) . . . . ?

loop_
_smtbx_masks_void_nr
_smtbx_masks_void_average_x
_smtbx_masks_void_average_y
_smtbx_masks_void_average_z
_smtbx_masks_void_volume
_smtbx_masks_void_count_electrons
_smtbx_masks_void_content
1 -0.480 0.000 0.000 221.5 46.4 '2 CH3CN'
2 -0.500 0.500 0.500 290.3 58.5 '6 H2O'
3 0.222 0.319 0.097 8.1 0.5 '1 ?'
4 0.778 0.681 0.903 8.1 0.5 '1 ?'
